data_7152660
loop_
_publ_author_name
'Huang, Liang'
'Hou, Fengping'
'Cheng, Ju'
'Xi, Pinxian'
'Chen, Fengjuan'
'Bai, Decheng'
'Zeng, Zhengzhi'

_publ_section_title
;
 Selective off-on fluorescent chemosensor for detection of Fe(3+) ions in
 aqueous media.
;
_journal_issue 48
_journal_name_full 'Organic &amp; biomolecular chemistry'
_journal_page_first 9634
_journal_page_last 9638
_journal_paper_doi 10.1039/c2ob26258d
_journal_volume 10
_journal_year 2012
_chemical_formula_sum 'C49 H45 N7 O5'
_chemical_formula_weight 811.92
_chemical_name_systematic
;
?
;
_space_group_IT_number 14
_symmetry_cell_setting monoclinic
_symmetry_space_group_name_Hall '-P 2ybc'
_symmetry_space_group_name_H-M 'P 1 21/c 1'
_atom_sites_solution_hydrogens geom
_atom_sites_solution_primary direct
_atom_sites_solution_secondary difmap
_audit_creation_method SHELXL-97
_cell_angle_alpha 90.00
_cell_angle_beta 94.937(3)
_cell_angle_gamma 90.00
_cell_formula_units_Z 4
_cell_length_a 18.198(4)
_cell_length_b 13.615(3)
_cell_length_c 17.770(4)
_cell_measurement_reflns_used 5247
_cell_measurement_temperature 296(2)
_cell_measurement_theta_max 21.85
_cell_measurement_theta_min 2.25
_cell_volume 4386.5(17)
_computing_cell_refinement 'Bruker SAINT'
_computing_data_collection 'Bruker APEX2'
_computing_data_reduction 'Bruker SAINT'
_computing_molecular_graphics 'Bruker SHELXTL'
_computing_publication_material 'Bruker SHELXTL'
_computing_structure_refinement 'SHELXL-97 (Sheldrick, 2008)'
_computing_structure_solution 'SHELXS-97 (Sheldrick, 2008)'
_diffrn_ambient_temperature 296(2)
_diffrn_measured_fraction_theta_full 0.995
_diffrn_measured_fraction_theta_max 0.995
_diffrn_measurement_device_type 'Bruker APEX-II CCD'
_diffrn_measurement_method '\f and \w scans'
_diffrn_radiation_monochromator graphite
_diffrn_radiation_source 'fine-focus sealed tube'
_diffrn_radiation_type MoK\a
_diffrn_radiation_wavelength 0.71073
_diffrn_reflns_av_R_equivalents 0.0409
_diffrn_reflns_av_sigmaI/netI 0.0386
_diffrn_reflns_limit_h_max 22
_diffrn_reflns_limit_h_min -22
_diffrn_reflns_limit_k_max 14
_diffrn_reflns_limit_k_min -16
_diffrn_reflns_limit_l_max 21
_diffrn_reflns_limit_l_min -21
_diffrn_reflns_number 31444
_diffrn_reflns_theta_full 25.50
_diffrn_reflns_theta_max 25.50
_diffrn_reflns_theta_min 2.14
_exptl_absorpt_coefficient_mu 0.081
_exptl_absorpt_correction_T_max 0.9792
_exptl_absorpt_correction_T_min 0.9745
_exptl_absorpt_correction_type multi-scan
_exptl_absorpt_process_details SADABS
_exptl_crystal_colour yellow
_exptl_crystal_density_diffrn 1.229
_exptl_crystal_density_method 'not measured'
_exptl_crystal_description block
_exptl_crystal_F_000 1712
_exptl_crystal_size_max 0.32
_exptl_crystal_size_mid 0.30
_exptl_crystal_size_min 0.26
_refine_diff_density_max 0.460
_refine_diff_density_min -0.228
_refine_diff_density_rms 0.040
_refine_ls_extinction_coef 0.0018(5)
_refine_ls_extinction_expression Fc^*^=kFc[1+0.001xFc^2^\l^3^/sin(2\q)]^-1/4^
_refine_ls_extinction_method SHELXL
_refine_ls_goodness_of_fit_ref 1.102
_refine_ls_hydrogen_treatment constr
_refine_ls_matrix_type full
_refine_ls_number_parameters 556
_refine_ls_number_reflns 8124
_refine_ls_number_restraints 18
_refine_ls_restrained_S_all 1.118
_refine_ls_R_factor_all 0.0937
_refine_ls_R_factor_gt 0.0538
_refine_ls_shift/su_max 0.000
_refine_ls_shift/su_mean 0.000
_refine_ls_structure_factor_coef Fsqd
_refine_ls_weighting_details 'calc w=1/[\s^2^(Fo^2^)+(0.1000P)^2^+0.0000P] where P=(Fo^2^+2Fc^2^)/3'
_refine_ls_weighting_scheme calc
_refine_ls_wR_factor_gt 0.1546
_refine_ls_wR_factor_ref 0.1854
_reflns_number_gt 5102
_reflns_number_total 8124
_reflns_threshold_expression >2sigma(I)
_cod_data_source_file c2ob26258d.txt
_cod_data_source_block p21c
_cod_depositor_comments
;
The following automatic conversions were performed:

'_symmetry_cell_setting' value 'Monoclinic' changed to 'monoclinic'
according to /home/saulius/struct/CIF-dictionaries/cif_core.dic
dictionary named 'cif_core.dic' version 2.4.2 from 2011-04-26.

Automatic conversion script
Id: cif_fix_values 1891 2012-01-12 08:04:46Z andrius 
;
_cod_original_cell_volume 4386.4(18)
_cod_original_sg_symbol_H-M P2(1)/c
_cod_database_code 7152660

loop_
_symmetry_equiv_pos_as_xyz
'x, y, z'
'-x, y+1/2, -z+1/2'
'-x, -y, -z'
'x, -y-1/2, z-1/2'

loop_
_atom_site_label
_atom_site_type_symbol
_atom_site_fract_x
_atom_site_fract_y
_atom_site_fract_z
_atom_site_U_iso_or_equiv
_atom_site_adp_type
_atom_site_occupancy
_atom_site_symmetry_multiplicity
_atom_site_calc_flag
_atom_site_refinement_flags
C1 C 0.25142(12) 0.85970(15) 0.23056(12) 0.0370(5) Uani 1 1 d .
C2 C 0.31423(13) 0.86979(15) 0.28018(14) 0.0442(6) Uani 1 1 d .
H2 H 0.3598 0.8575 0.2621 0.053 Uiso 1 1 calc R
C3 C 0.31260(14) 0.89709(17) 0.35487(14) 0.0474(6) Uani 1 1 d .
C4 C 0.24316(15) 0.91450(19) 0.38228(14) 0.0518(6) Uani 1 1 d .
C5 C 0.18008(14) 0.90674(18) 0.33309(14) 0.0498(6) Uani 1 1 d .
H5 H 0.1342 0.9201 0.3501 0.060 Uiso 1 1 calc R
C6 C 0.18492(12) 0.87926(16) 0.25898(13) 0.0394(5) Uani 1 1 d .
C7 C 0.11907(13) 0.86105(17) 0.13867(13) 0.0429(6) Uani 1 1 d .
C8 C 0.05118(14) 0.87001(19) 0.09809(15) 0.0543(7) Uani 1 1 d .
H8 H 0.0095 0.8838 0.1231 0.065 Uiso 1 1 calc R
C9 C 0.04477(14) 0.85853(19) 0.02029(15) 0.0554(7) Uani 1 1 d .
C10 C 0.10915(15) 0.84110(19) -0.01707(14) 0.0550(7) Uani 1 1 d .
C11 C 0.17495(14) 0.83123(18) 0.02622(14) 0.0500(6) Uani 1 1 d .
H11 H 0.2170 0.8180 0.0017 0.060 Uiso 1 1 calc R
C12 C 0.18252(12) 0.83984(15) 0.10483(13) 0.0383(5) Uani 1 1 d .
C13 C 0.25523(12) 0.82291(15) 0.15103(12) 0.0373(5) Uani 1 1 d .
C14 C 0.38329(16) 0.9086(2) 0.40475(16) 0.0709(8) Uani 1 1 d .
H14A H 0.4245 0.8985 0.3754 0.106 Uiso 1 1 calc R
H14B H 0.3847 0.8612 0.4448 0.106 Uiso 1 1 calc R
H14C H 0.3857 0.9736 0.4258 0.106 Uiso 1 1 calc R
C15 C 0.1707(2) 0.9604(4) 0.48990(18) 0.1168(15) Uani 1 1 d U
H15A H 0.1343 0.9124 0.4708 0.140 Uiso 1 1 calc R
H15B H 0.1787 0.9515 0.5441 0.140 Uiso 1 1 calc R
C16 C 0.1413(3) 1.0571(5) 0.4749(3) 0.184(3) Uani 1 1 d U
H16A H 0.1769 1.1053 0.4936 0.276 Uiso 1 1 calc R
H16B H 0.0968 1.0651 0.4996 0.276 Uiso 1 1 calc R
H16C H 0.1307 1.0655 0.4214 0.276 Uiso 1 1 calc R
C17 C -0.09172(16) 0.8739(3) 0.0140(2) 0.0871(11) Uani 1 1 d .
H17A H -0.0923 0.9360 0.0407 0.105 Uiso 1 1 calc R
H17B H -0.0953 0.8215 0.0506 0.105 Uiso 1 1 calc R
C18 C -0.1567(2) 0.8691(4) -0.0435(3) 0.1212(15) Uani 1 1 d .
H18A H -0.1521 0.9188 -0.0811 0.182 Uiso 1 1 calc R
H18B H -0.2012 0.8798 -0.0192 0.182 Uiso 1 1 calc R
H18C H -0.1586 0.8056 -0.0671 0.182 Uiso 1 1 calc R
C19 C 0.10553(18) 0.8326(3) -0.10132(16) 0.0858(10) Uani 1 1 d .
H19A H 0.1543 0.8229 -0.1167 0.129 Uiso 1 1 calc R
H19B H 0.0850 0.8918 -0.1238 0.129 Uiso 1 1 calc R
H19C H 0.0750 0.7778 -0.1175 0.129 Uiso 1 1 calc R
C20 C 0.32036(12) 0.86296(16) 0.11306(12) 0.0387(5) Uani 1 1 d .
C21 C 0.33821(14) 0.95943(18) 0.09955(14) 0.0511(6) Uani 1 1 d .
H21 H 0.3091 1.0106 0.1148 0.061 Uiso 1 1 calc R
C22 C 0.40064(16) 0.9778(2) 0.06276(16) 0.0631(8) Uani 1 1 d .
H22 H 0.4141 1.0423 0.0538 0.076 Uiso 1 1 calc R
C23 C 0.44309(15) 0.9021(2) 0.03925(16) 0.0629(8) Uani 1 1 d .
H23 H 0.4843 0.9164 0.0136 0.076 Uiso 1 1 calc R
C24 C 0.42612(13) 0.80651(19) 0.05269(14) 0.0515(6) Uani 1 1 d .
H24 H 0.4551 0.7555 0.0369 0.062 Uiso 1 1 calc R
C25 C 0.36442(12) 0.78819(17) 0.09046(12) 0.0406(5) Uani 1 1 d .
C26 C 0.33427(12) 0.69284(17) 0.11265(12) 0.0397(5) Uani 1 1 d .
C27 C 0.24144(12) 0.56374(16) 0.19078(12) 0.0403(5) Uani 1 1 d .
H27 H 0.2908 0.5458 0.1918 0.048 Uiso 1 1 calc R
C28 C 0.18652(12) 0.49157(15) 0.20783(12) 0.0376(5) Uani 1 1 d .
C29 C 0.11150(13) 0.51467(17) 0.20903(15) 0.0521(7) Uani 1 1 d .
H29 H 0.0953 0.5790 0.2016 0.063 Uiso 1 1 calc R
C30 C 0.06296(13) 0.44229(18) 0.22109(15) 0.0545(7) Uani 1 1 d .
H30 H 0.0130 0.4566 0.2212 0.065 Uiso 1 1 calc R
C31 C 0.08797(12) 0.34499(17) 0.23358(14) 0.0435(6) Uani 1 1 d .
C32 C 0.16465(11) 0.32921(15) 0.23363(12) 0.0371(5) Uani 1 1 d .
C33 C 0.04021(13) 0.26562(18) 0.24531(16) 0.0563(7) Uani 1 1 d .
H33 H -0.0104 0.2755 0.2446 0.068 Uiso 1 1 calc R
C34 C 0.06930(15) 0.17515(19) 0.25756(19) 0.0667(8) Uani 1 1 d .
H34 H 0.0378 0.1230 0.2654 0.080 Uiso 1 1 calc R
C35 C 0.14433(14) 0.15723(18) 0.25888(17) 0.0610(8) Uani 1 1 d .
H35 H 0.1623 0.0939 0.2676 0.073 Uiso 1 1 calc R
C36 C 0.19224(12) 0.23221(16) 0.24735(14) 0.0448(6) Uani 1 1 d .
C37 C 0.29670(14) 0.12792(17) 0.27005(17) 0.0578(7) Uani 1 1 d .
H37A H 0.2783 0.0772 0.2350 0.069 Uiso 1 1 calc R
H37B H 0.2822 0.1114 0.3198 0.069 Uiso 1 1 calc R
C38 C 0.37870(14) 0.13387(18) 0.27192(17) 0.0594(7) Uani 1 1 d .
H38A H 0.3915 0.1646 0.2256 0.071 Uiso 1 1 calc R
H38B H 0.3985 0.0677 0.2730 0.071 Uiso 1 1 calc R
C39 C 0.41581(16) 0.1909(2) 0.33874(19) 0.0701(8) Uani 1 1 d .
H39A H 0.3990 0.1646 0.3850 0.084 Uiso 1 1 calc R
H39B H 0.4686 0.1804 0.3405 0.084 Uiso 1 1 calc R
C40 C 0.44314(15) 0.3619(2) 0.29931(17) 0.0624(7) Uani 1 1 d .
C41 C 0.41242(14) 0.4605(2) 0.31412(16) 0.0593(7) Uani 1 1 d .
C42 C 0.43432(16) 0.5519(2) 0.2936(2) 0.0770(9) Uani 1 1 d .
H42 H 0.4740 0.5602 0.2646 0.092 Uiso 1 1 calc R
C43 C 0.3952(2) 0.6323(2) 0.3176(2) 0.0869(11) Uani 1 1 d .
H43 H 0.4094 0.6955 0.3051 0.104 Uiso 1 1 calc R
C44 C 0.3362(2) 0.6197(2) 0.3591(2) 0.0824(10) Uani 1 1 d .
H44 H 0.3104 0.6745 0.3735 0.099 Uiso 1 1 calc R
C45 C 0.31427(18) 0.5279(2) 0.38022(17) 0.0711(8) Uani 1 1 d .
H45 H 0.2742 0.5197 0.4088 0.085 Uiso 1 1 calc R
C46 C 0.35363(15) 0.4483(2) 0.35749(15) 0.0558(7) Uani 1 1 d .
C47 C 0.34629(16) 0.3419(2) 0.37267(16) 0.0614(7) Uani 1 1 d .
C48 C 0.3990(2) 0.2906(3) 0.0769(2) 0.0956(12) Uani 1 1 d .
C58 C 0.3448(3) 0.3574(4) 0.0943(3) 0.172(3) Uani 1 1 d .
H58A H 0.3260 0.3389 0.1411 0.258 Uiso 1 1 calc R
H58B H 0.3054 0.3571 0.0548 0.258 Uiso 1 1 calc R
H58C H 0.3658 0.4220 0.0990 0.258 Uiso 1 1 calc R
N1 N 0.23924(15) 0.9410(2) 0.45675(13) 0.0805(8) Uani 1 1 d U
H1 H 0.2798 0.9463 0.4851 0.097 Uiso 1 1 calc R
N2 N -0.02274(13) 0.8645(2) -0.02065(15) 0.0774(8) Uani 1 1 d .
H2A H -0.0241 0.8627 -0.0691 0.093 Uiso 1 1 calc R
N3 N 0.27455(9) 0.71534(12) 0.15200(10) 0.0373(4) Uani 1 1 d .
N4 N 0.22182(10) 0.65235(13) 0.17424(10) 0.0387(5) Uani 1 1 d .
N5 N 0.21285(9) 0.40164(13) 0.22024(10) 0.0384(5) Uani 1 1 d .
N6 N 0.40152(12) 0.29546(16) 0.33621(14) 0.0609(6) Uani 1 1 d .
N7 N 0.4402(2) 0.2358(3) 0.0652(2) 0.1376(15) Uani 1 1 d .
O1 O 0.11831(9) 0.87497(13) 0.21577(9) 0.0538(5) Uani 1 1 d .
O2 O 0.35587(9) 0.61044(12) 0.09840(10) 0.0560(5) Uani 1 1 d .
O3 O 0.26642(8) 0.22162(11) 0.24658(10) 0.0531(5) Uani 1 1 d .
O4 O 0.30296(13) 0.30079(16) 0.40944(13) 0.0860(7) Uani 1 1 d .
O5 O 0.49406(11) 0.34044(17) 0.26346(14) 0.0870(7) Uani 1 1 d .

loop_
_atom_site_aniso_label
_atom_site_aniso_U_11
_atom_site_aniso_U_22
_atom_site_aniso_U_33
_atom_site_aniso_U_23
_atom_site_aniso_U_13
_atom_site_aniso_U_12
C1 0.0421(13) 0.0274(12) 0.0414(13) 0.0034(9) 0.0034(10) -0.0019(9)
C2 0.0491(14) 0.0319(13) 0.0518(15) 0.0048(11) 0.0048(12) 0.0009(10)
C3 0.0583(15) 0.0363(14) 0.0462(15) 0.0044(11) -0.0042(12) 0.0013(11)
C4 0.0690(18) 0.0467(15) 0.0396(15) 0.0041(11) 0.0040(13) 0.0081(13)
C5 0.0536(15) 0.0532(16) 0.0435(15) 0.0063(12) 0.0096(12) 0.0056(12)
C6 0.0417(13) 0.0354(13) 0.0410(14) 0.0043(10) 0.0023(10) -0.0023(10)
C7 0.0454(14) 0.0408(14) 0.0423(14) 0.0038(11) 0.0030(11) -0.0026(10)
C8 0.0437(14) 0.0622(18) 0.0567(17) 0.0009(13) 0.0029(12) 0.0031(12)
C9 0.0520(16) 0.0563(17) 0.0559(17) 0.0011(13) -0.0065(13) 0.0068(12)
C10 0.0604(17) 0.0565(17) 0.0462(15) -0.0002(12) -0.0057(13) 0.0056(13)
C11 0.0520(15) 0.0496(15) 0.0486(16) 0.0012(12) 0.0050(12) 0.0047(12)
C12 0.0406(12) 0.0308(12) 0.0436(14) 0.0015(10) 0.0034(10) -0.0012(9)
C13 0.0413(12) 0.0278(12) 0.0429(13) 0.0040(9) 0.0044(10) -0.0014(9)
C14 0.076(2) 0.076(2) 0.0564(18) 0.0006(15) -0.0136(15) 0.0011(16)
C15 0.133(3) 0.173(4) 0.0438(18) -0.013(2) 0.002(2) 0.061(3)
C16 0.191(5) 0.192(5) 0.167(5) -0.055(4) -0.003(4) 0.081(4)
C17 0.0552(19) 0.110(3) 0.093(3) -0.004(2) -0.0132(17) 0.0147(18)
C18 0.069(2) 0.169(4) 0.120(3) 0.004(3) -0.019(2) 0.002(2)
C19 0.084(2) 0.119(3) 0.0523(18) -0.0087(18) -0.0093(16) 0.017(2)
C20 0.0401(12) 0.0366(13) 0.0393(13) 0.0006(10) 0.0021(10) -0.0061(10)
C21 0.0603(16) 0.0394(14) 0.0546(15) 0.0027(11) 0.0115(13) -0.0089(12)
C22 0.0712(18) 0.0515(17) 0.0687(18) 0.0076(14) 0.0178(15) -0.0218(14)
C23 0.0558(16) 0.066(2) 0.0704(19) 0.0042(15) 0.0221(14) -0.0179(14)
C24 0.0438(14) 0.0576(17) 0.0542(16) 0.0001(13) 0.0104(12) -0.0040(12)
C25 0.0394(12) 0.0427(13) 0.0397(13) 0.0020(10) 0.0028(10) -0.0043(10)
C26 0.0408(12) 0.0397(14) 0.0380(13) 0.0000(10) 0.0001(10) 0.0008(10)
C27 0.0407(12) 0.0336(13) 0.0462(14) 0.0036(10) 0.0005(10) -0.0016(10)
C28 0.0394(12) 0.0295(12) 0.0437(13) 0.0015(10) 0.0022(10) -0.0001(9)
C29 0.0444(14) 0.0337(13) 0.0792(19) 0.0075(12) 0.0109(13) 0.0065(11)
C30 0.0356(13) 0.0457(15) 0.0830(19) 0.0014(13) 0.0091(13) 0.0026(11)
C31 0.0390(13) 0.0372(13) 0.0548(15) 0.0007(11) 0.0074(11) -0.0011(10)
C32 0.0376(12) 0.0319(12) 0.0418(13) 0.0005(10) 0.0035(10) -0.0027(10)
C33 0.0392(13) 0.0455(16) 0.085(2) 0.0010(14) 0.0106(13) -0.0080(11)
C34 0.0507(16) 0.0409(16) 0.110(2) 0.0071(15) 0.0162(16) -0.0154(13)
C35 0.0520(16) 0.0316(14) 0.100(2) 0.0094(13) 0.0087(15) -0.0041(11)
C36 0.0412(13) 0.0340(13) 0.0596(16) 0.0037(11) 0.0063(11) -0.0012(10)
C37 0.0538(16) 0.0313(14) 0.088(2) 0.0075(13) 0.0057(14) 0.0086(11)
C38 0.0538(16) 0.0360(14) 0.089(2) 0.0038(14) 0.0091(15) 0.0104(12)
C39 0.0630(18) 0.0508(18) 0.095(2) 0.0085(16) -0.0017(16) 0.0095(14)
C40 0.0462(15) 0.0640(19) 0.075(2) 0.0001(15) -0.0041(14) -0.0034(14)
C41 0.0501(15) 0.0511(17) 0.0739(19) 0.0040(14) -0.0107(14) -0.0023(13)
C42 0.0577(18) 0.067(2) 0.103(3) 0.0149(18) -0.0085(17) -0.0108(16)
C43 0.090(3) 0.051(2) 0.112(3) 0.0097(19) -0.032(2) -0.0100(18)
C44 0.097(3) 0.057(2) 0.089(3) -0.0101(17) -0.015(2) 0.0041(18)
C45 0.081(2) 0.064(2) 0.067(2) -0.0111(16) -0.0019(16) 0.0112(16)
C46 0.0584(16) 0.0526(17) 0.0541(16) -0.0042(13) -0.0076(13) -0.0002(13)
C47 0.0626(18) 0.0597(19) 0.0615(18) 0.0010(14) 0.0034(15) -0.0029(14)
C48 0.109(3) 0.085(3) 0.097(3) -0.009(2) 0.037(2) 0.014(2)
C58 0.203(5) 0.136(4) 0.191(5) 0.027(4) 0.099(5) 0.094(4)
N1 0.0884(18) 0.109(2) 0.0429(14) -0.0085(13) 0.0003(13) 0.0203(15)
N2 0.0574(15) 0.106(2) 0.0660(17) -0.0009(14) -0.0126(13) 0.0151(14)
N3 0.0380(10) 0.0279(10) 0.0468(11) 0.0029(8) 0.0079(9) -0.0040(8)
N4 0.0414(10) 0.0307(11) 0.0441(11) 0.0015(8) 0.0037(9) -0.0042(8)
N5 0.0384(10) 0.0302(10) 0.0464(11) 0.0032(8) 0.0031(9) -0.0012(8)
N6 0.0549(13) 0.0468(14) 0.0804(16) -0.0001(12) 0.0029(12) -0.0005(11)
N7 0.116(3) 0.123(3) 0.179(4) -0.019(3) 0.045(3) 0.024(2)
O1 0.0411(9) 0.0740(12) 0.0471(11) -0.0018(9) 0.0076(8) -0.0025(8)
O2 0.0655(11) 0.0395(10) 0.0656(12) -0.0010(8) 0.0215(9) 0.0094(8)
O3 0.0410(9) 0.0339(9) 0.0852(13) 0.0113(8) 0.0098(9) 0.0035(7)
O4 0.0954(16) 0.0762(15) 0.0908(16) 0.0082(12) 0.0328(13) -0.0046(12)
O5 0.0582(13) 0.0936(17) 0.1117(18) 0.0031(13) 0.0214(13) 0.0085(11)

loop_
_atom_type_symbol
_atom_type_description
_atom_type_scat_dispersion_real
_atom_type_scat_dispersion_imag
_atom_type_scat_source
C C 0.0033 0.0016 'International Tables Vol C Tables 4.2.6.8 and 6.1.1.4'
H H 0.0000 0.0000 'International Tables Vol C Tables 4.2.6.8 and 6.1.1.4'
N N 0.0061 0.0033 'International Tables Vol C Tables 4.2.6.8 and 6.1.1.4'
O O 0.0106 0.0060 'International Tables Vol C Tables 4.2.6.8 and 6.1.1.4'

loop_
_geom_angle_atom_site_label_1
_geom_angle_atom_site_label_2
_geom_angle_atom_site_label_3
_geom_angle
C6 C1 C2 116.7(2)
C6 C1 C13 121.4(2)
C2 C1 C13 121.8(2)
C3 C2 C1 123.5(2)
C3 C2 H2 118.2
C1 C2 H2 118.2
C2 C3 C4 118.0(2)
C2 C3 C14 120.4(2)
C4 C3 C14 121.6(2)
N1 C4 C5 121.1(2)
N1 C4 C3 119.8(3)
C5 C4 C3 119.1(2)
C6 C5 C4 120.4(2)
C6 C5 H5 119.8
C4 C5 H5 119.8
C1 C6 C5 122.2(2)
C1 C6 O1 123.1(2)
C5 C6 O1 114.7(2)
C12 C7 C8 122.4(2)
C12 C7 O1 122.8(2)
C8 C7 O1 114.8(2)
C7 C8 C9 120.4(2)
C7 C8 H8 119.8
C9 C8 H8 119.8
N2 C9 C8 121.0(2)
N2 C9 C10 120.0(2)
C8 C9 C10 119.0(2)
C11 C10 C9 118.1(2)
C11 C10 C19 120.9(2)
C9 C10 C19 121.0(2)
C10 C11 C12 123.9(2)
C10 C11 H11 118.0
C12 C11 H11 118.0
C7 C12 C11 116.1(2)
C7 C12 C13 121.4(2)
C11 C12 C13 122.4(2)
N3 C13 C1 110.00(17)
N3 C13 C12 110.29(17)
C1 C13 C12 110.45(18)
N3 C13 C20 99.46(16)
C1 C13 C20 113.52(18)
C12 C13 C20 112.61(18)
C3 C14 H14A 109.5
C3 C14 H14B 109.5
H14A C14 H14B 109.5
C3 C14 H14C 109.5
H14A C14 H14C 109.5
H14B C14 H14C 109.5
C16 C15 N1 114.2(4)
C16 C15 H15A 108.7
N1 C15 H15A 108.7
C16 C15 H15B 108.7
N1 C15 H15B 108.7
H15A C15 H15B 107.6
C15 C16 H16A 109.5
C15 C16 H16B 109.5
H16A C16 H16B 109.5
C15 C16 H16C 109.5
H16A C16 H16C 109.5
H16B C16 H16C 109.5
N2 C17 C18 111.6(3)
N2 C17 H17A 109.3
C18 C17 H17A 109.3
N2 C17 H17B 109.3
C18 C17 H17B 109.3
H17A C17 H17B 108.0
C17 C18 H18A 109.5
C17 C18 H18B 109.5
H18A C18 H18B 109.5
C17 C18 H18C 109.5
H18A C18 H18C 109.5
H18B C18 H18C 109.5
C10 C19 H19A 109.5
C10 C19 H19B 109.5
H19A C19 H19B 109.5
C10 C19 H19C 109.5
H19A C19 H19C 109.5
H19B C19 H19C 109.5
C25 C20 C21 120.1(2)
C25 C20 C13 111.18(19)
C21 C20 C13 128.7(2)
C20 C21 C22 118.1(2)
C20 C21 H21 121.0
C22 C21 H21 121.0
C23 C22 C21 121.0(2)
C23 C22 H22 119.5
C21 C22 H22 119.5
C24 C23 C22 121.4(2)
C24 C23 H23 119.3
C22 C23 H23 119.3
C23 C24 C25 117.6(2)
C23 C24 H24 121.2
C25 C24 H24 121.2
C20 C25 C24 121.8(2)
C20 C25 C26 109.45(18)
C24 C25 C26 128.7(2)
O2 C26 N3 126.3(2)
O2 C26 C25 128.2(2)
N3 C26 C25 105.54(18)
N4 C27 C28 120.0(2)
N4 C27 H27 120.0
C28 C27 H27 120.0
N5 C28 C29 122.86(19)
N5 C28 C27 114.47(19)
C29 C28 C27 122.7(2)
C30 C29 C28 119.2(2)
C30 C29 H29 120.4
C28 C29 H29 120.4
C29 C30 C31 120.2(2)
C29 C30 H30 119.9
C31 C30 H30 119.9
C32 C31 C30 116.6(2)
C32 C31 C33 120.3(2)
C30 C31 C33 123.1(2)
N5 C32 C31 122.97(19)
N5 C32 C36 118.71(19)
C31 C32 C36 118.32(19)
C34 C33 C31 118.9(2)
C34 C33 H33 120.5
C31 C33 H33 120.5
C33 C34 C35 122.4(2)
C33 C34 H34 118.8
C35 C34 H34 118.8
C36 C35 C34 120.4(2)
C36 C35 H35 119.8
C34 C35 H35 119.8
O3 C36 C35 124.6(2)
O3 C36 C32 115.59(18)
C35 C36 C32 119.8(2)
O3 C37 C38 108.4(2)
O3 C37 H37A 110.0
C38 C37 H37A 110.0
O3 C37 H37B 110.0
C38 C37 H37B 110.0
H37A C37 H37B 108.4
C37 C38 C39 114.8(2)
C37 C38 H38A 108.6
C39 C38 H38A 108.6
C37 C38 H38B 108.6
C39 C38 H38B 108.6
H38A C38 H38B 107.5
N6 C39 C38 114.2(2)
N6 C39 H39A 108.7
C38 C39 H39A 108.7
N6 C39 H39B 108.7
C38 C39 H39B 108.7
H39A C39 H39B 107.6
O5 C40 N6 124.8(3)
O5 C40 C41 129.1(3)
N6 C40 C41 106.1(2)
C42 C41 C46 121.1(3)
C42 C41 C40 130.7(3)
C46 C41 C40 108.2(2)
C41 C42 C43 117.8(3)
C41 C42 H42 121.1
C43 C42 H42 121.1
C44 C43 C42 120.9(3)
C44 C43 H43 119.6
C42 C43 H43 119.6
C43 C44 C45 121.5(3)
C43 C44 H44 119.2
C45 C44 H44 119.2
C44 C45 C46 117.7(3)
C44 C45 H45 121.2
C46 C45 H45 121.2
C45 C46 C41 121.1(3)
C45 C46 C47 131.1(3)
C41 C46 C47 107.8(2)
O4 C47 N6 125.0(3)
O4 C47 C46 128.8(3)
N6 C47 C46 106.2(2)
N7 C48 C58 177.2(5)
C48 C58 H58A 109.5
C48 C58 H58B 109.5
H58A C58 H58B 109.5
C48 C58 H58C 109.5
H58A C58 H58C 109.5
H58B C58 H58C 109.5
C4 N1 C15 123.7(3)
C4 N1 H1 118.1
C15 N1 H1 118.1
C9 N2 C17 123.1(3)
C9 N2 H2A 118.4
C17 N2 H2A 118.4
N4 N3 C26 127.61(18)
N4 N3 C13 116.32(16)
C26 N3 C13 113.85(16)
C27 N4 N3 117.77(18)
C28 N5 C32 118.11(18)
C40 N6 C47 111.8(2)
C40 N6 C39 123.7(2)
C47 N6 C39 124.5(2)
C6 O1 C7 118.27(17)
C36 O3 C37 116.59(17)

loop_
_geom_bond_atom_site_label_1
_geom_bond_atom_site_label_2
_geom_bond_distance
C1 C6 1.377(3)
C1 C2 1.389(3)
C1 C13 1.507(3)
C2 C3 1.381(3)
C2 H2 0.9300
C3 C4 1.413(3)
C3 C14 1.506(3)
C4 N1 1.379(3)
C4 C5 1.386(3)
C5 C6 1.379(3)
C5 H5 0.9300
C6 O1 1.379(3)
C7 C12 1.378(3)
C7 C8 1.381(3)
C7 O1 1.384(3)
C8 C9 1.386(4)
C8 H8 0.9300
C9 N2 1.375(3)
C9 C10 1.415(4)
C10 C11 1.373(3)
C10 C19 1.498(4)
C11 C12 1.397(3)
C11 H11 0.9300
C12 C13 1.514(3)
C13 N3 1.506(3)
C13 C20 1.515(3)
C14 H14A 0.9600
C14 H14B 0.9600
C14 H14C 0.9600
C15 C16 1.437(6)
C15 N1 1.449(4)
C15 H15A 0.9700
C15 H15B 0.9700
C16 H16A 0.9600
C16 H16B 0.9600
C16 H16C 0.9600
C17 N2 1.451(4)
C17 C18 1.497(4)
C17 H17A 0.9700
C17 H17B 0.9700
C18 H18A 0.9600
C18 H18B 0.9600
C18 H18C 0.9600
C19 H19A 0.9600
C19 H19B 0.9600
C19 H19C 0.9600
C20 C25 1.377(3)
C20 C21 1.379(3)
C21 C22 1.382(3)
C21 H21 0.9300
C22 C23 1.374(4)
C22 H22 0.9300
C23 C24 1.363(4)
C23 H23 0.9300
C24 C25 1.380(3)
C24 H24 0.9300
C25 C26 1.476(3)
C26 O2 1.222(3)
C26 N3 1.377(3)
C27 N4 1.285(3)
C27 C28 1.452(3)
C27 H27 0.9300
C28 N5 1.326(3)
C28 C29 1.403(3)
C29 C30 1.353(3)
C29 H29 0.9300
C30 C31 1.412(3)
C30 H30 0.9300
C31 C32 1.412(3)
C31 C33 1.413(3)
C32 N5 1.354(3)
C32 C36 1.426(3)
C33 C34 1.351(3)
C33 H33 0.9300
C34 C35 1.385(4)
C34 H34 0.9300
C35 C36 1.369(3)
C35 H35 0.9300
C36 O3 1.359(3)
C37 O3 1.437(3)
C37 C38 1.492(3)
C37 H37A 0.9700
C37 H37B 0.9700
C38 C39 1.527(4)
C38 H38A 0.9700
C38 H38B 0.9700
C39 N6 1.447(3)
C39 H39A 0.9700
C39 H39B 0.9700
C40 O5 1.205(3)
C40 N6 1.381(3)
C40 C41 1.486(4)
C41 C42 1.366(4)
C41 C46 1.381(4)
C42 C43 1.393(5)
C42 H42 0.9300
C43 C44 1.364(5)
C43 H43 0.9300
C44 C45 1.375(4)
C44 H44 0.9300
C45 C46 1.378(4)
C45 H45 0.9300
C46 C47 1.482(4)
C47 O4 1.204(3)
C47 N6 1.393(3)
C48 N7 1.090(4)
C48 C58 1.395(5)
C58 H58A 0.9600
C58 H58B 0.9600
C58 H58C 0.9600
N1 H1 0.8600
N2 H2A 0.8600
N3 N4 1.370(2)

loop_
_geom_torsion_atom_site_label_1
_geom_torsion_atom_site_label_2
_geom_torsion_atom_site_label_3
_geom_torsion_atom_site_label_4
_geom_torsion
C6 C1 C2 C3 0.5(3)
C13 C1 C2 C3 -175.6(2)
C1 C2 C3 C4 0.8(3)
C1 C2 C3 C14 -178.6(2)
C2 C3 C4 N1 179.4(2)
C14 C3 C4 N1 -1.2(4)
C2 C3 C4 C5 -2.1(3)
C14 C3 C4 C5 177.3(2)
N1 C4 C5 C6 -179.4(2)
C3 C4 C5 C6 2.1(4)
C2 C1 C6 C5 -0.6(3)
C13 C1 C6 C5 175.6(2)
C2 C1 C6 O1 178.12(19)
C13 C1 C6 O1 -5.7(3)
C4 C5 C6 C1 -0.8(4)
C4 C5 C6 O1 -179.5(2)
C12 C7 C8 C9 -0.6(4)
O1 C7 C8 C9 179.5(2)
C7 C8 C9 N2 178.2(2)
C7 C8 C9 C10 -2.3(4)
N2 C9 C10 C11 -177.1(2)
C8 C9 C10 C11 3.3(4)
N2 C9 C10 C19 2.3(4)
C8 C9 C10 C19 -177.3(3)
C9 C10 C11 C12 -1.7(4)
C19 C10 C11 C12 178.9(3)
C8 C7 C12 C11 2.2(3)
O1 C7 C12 C11 -177.8(2)
C8 C7 C12 C13 -175.4(2)
O1 C7 C12 C13 4.6(3)
C10 C11 C12 C7 -1.0(3)
C10 C11 C12 C13 176.5(2)
C6 C1 C13 N3 -105.7(2)
C2 C1 C13 N3 70.3(2)
C6 C1 C13 C12 16.3(3)
C2 C1 C13 C12 -167.76(18)
C6 C1 C13 C20 143.8(2)
C2 C1 C13 C20 -40.2(3)
C7 C12 C13 N3 106.1(2)
C11 C12 C13 N3 -71.4(3)
C7 C12 C13 C1 -15.7(3)
C11 C12 C13 C1 166.8(2)
C7 C12 C13 C20 -143.8(2)
C11 C12 C13 C20 38.8(3)
N3 C13 C20 C25 5.0(2)
C1 C13 C20 C25 121.8(2)
C12 C13 C20 C25 -111.8(2)
N3 C13 C20 C21 -175.4(2)
C1 C13 C20 C21 -58.6(3)
C12 C13 C20 C21 67.8(3)
C25 C20 C21 C22 0.3(4)
C13 C20 C21 C22 -179.2(2)
C20 C21 C22 C23 1.0(4)
C21 C22 C23 C24 -1.4(4)
C22 C23 C24 C25 0.4(4)
C21 C20 C25 C24 -1.4(4)
C13 C20 C25 C24 178.3(2)
C21 C20 C25 C26 179.0(2)
C13 C20 C25 C26 -1.4(3)
C23 C24 C25 C20 1.0(4)
C23 C24 C25 C26 -179.4(2)
C20 C25 C26 O2 175.3(2)
C24 C25 C26 O2 -4.3(4)
C20 C25 C26 N3 -3.3(2)
C24 C25 C26 N3 177.1(2)
N4 C27 C28 N5 176.7(2)
N4 C27 C28 C29 -1.6(3)
N5 C28 C29 C30 -2.0(4)
C27 C28 C29 C30 176.2(2)
C28 C29 C30 C31 1.1(4)
C29 C30 C31 C32 0.8(4)
C29 C30 C31 C33 -178.9(3)
C30 C31 C32 N5 -2.0(3)
C33 C31 C32 N5 177.8(2)
C30 C31 C32 C36 178.9(2)
C33 C31 C32 C36 -1.3(3)
C32 C31 C33 C34 0.9(4)
C30 C31 C33 C34 -179.3(3)
C31 C33 C34 C35 -0.1(5)
C33 C34 C35 C36 -0.2(5)
C34 C35 C36 O3 -179.1(3)
C34 C35 C36 C32 -0.2(4)
N5 C32 C36 O3 0.8(3)
C31 C32 C36 O3 179.9(2)
N5 C32 C36 C35 -178.1(2)
C31 C32 C36 C35 1.0(4)
O3 C37 C38 C39 74.8(3)
C37 C38 C39 N6 -69.1(3)
O5 C40 C41 C42 -2.2(5)
N6 C40 C41 C42 177.2(3)
O5 C40 C41 C46 179.4(3)
N6 C40 C41 C46 -1.1(3)
C46 C41 C42 C43 -0.3(4)
C40 C41 C42 C43 -178.5(3)
C41 C42 C43 C44 -1.0(5)
C42 C43 C44 C45 1.4(5)
C43 C44 C45 C46 -0.4(5)
C44 C45 C46 C41 -0.9(4)
C44 C45 C46 C47 177.5(3)
C42 C41 C46 C45 1.3(4)
C40 C41 C46 C45 179.8(2)
C42 C41 C46 C47 -177.5(3)
C40 C41 C46 C47 1.1(3)
C45 C46 C47 O4 -0.1(5)
C41 C46 C47 O4 178.5(3)
C45 C46 C47 N6 -179.2(3)
C41 C46 C47 N6 -0.7(3)
C5 C4 N1 C15 1.4(5)
C3 C4 N1 C15 179.9(3)
C16 C15 N1 C4 -81.1(5)
C8 C9 N2 C17 -5.9(4)
C10 C9 N2 C17 174.6(3)
C18 C17 N2 C9 -174.5(3)
O2 C26 N3 N4 -9.5(4)
C25 C26 N3 N4 169.14(19)
O2 C26 N3 C13 -171.8(2)
C25 C26 N3 C13 6.9(2)
C1 C13 N3 N4 68.8(2)
C12 C13 N3 N4 -53.2(2)
C20 C13 N3 N4 -171.73(17)
C1 C13 N3 C26 -126.76(19)
C12 C13 N3 C26 111.2(2)
C20 C13 N3 C26 -7.3(2)
C28 C27 N4 N3 -174.26(18)
C26 N3 N4 C27 32.2(3)
C13 N3 N4 C27 -165.86(19)
C29 C28 N5 C32 0.9(3)
C27 C28 N5 C32 -177.48(19)
C31 C32 N5 C28 1.2(3)
C36 C32 N5 C28 -179.8(2)
O5 C40 N6 C47 -179.8(3)
C41 C40 N6 C47 0.7(3)
O5 C40 N6 C39 2.4(4)
C41 C40 N6 C39 -177.1(2)
O4 C47 N6 C40 -179.2(3)
C46 C47 N6 C40 -0.1(3)
O4 C47 N6 C39 -1.4(5)
C46 C47 N6 C39 177.7(2)
C38 C39 N6 C40 -87.0(3)
C38 C39 N6 C47 95.5(3)
C1 C6 O1 C7 -7.4(3)
C5 C6 O1 C7 171.4(2)
C12 C7 O1 C6 7.9(3)
C8 C7 O1 C6 -172.1(2)
C35 C36 O3 C37 -9.1(4)
C32 C36 O3 C37 172.0(2)
C38 C37 O3 C36 -175.0(2)
